data_4311893
loop_
_publ_author_name
'Jordi Cabana'
'Christopher D. Ling'
'Judith Or\'o-Sol\'e'
'Damien Gautier'
'Gerard Tob\'ias'
'Stefan Adams'
'Enric Canadell'
'M. Rosa Palac\'in'

_publ_section_title
;
 Antifluorite-Type Lithium Chromium Oxide Nitrides: Synthesis, Structure,
 Order, and Electrochemical Properties
;
_journal_name_full 'Inorganic Chemistry'
_journal_page_first 7050
_journal_page_last 7060
_journal_paper_doi 10.1021/ic049138z
_journal_volume 43
_journal_year 2004
_chemical_formula_sum 'Li3 N'
_chemical_name_systematic ' ?'
_space_group_IT_number 191
_symmetry_cell_setting hexagonal
_symmetry_space_group_name_Hall '-P 6 2'
_symmetry_space_group_name_H-M 'P 6/m m m'
_cell_angle_alpha 90.00000
_cell_angle_beta 90.00000
_cell_angle_gamma 120.000
_cell_formula_units_Z 1
_cell_length_a 3.67679(3)
_cell_length_b 3.67679(3)
_cell_length_c 3.88047(3)
_cell_volume 45.4310(6)
_computing_structure_refinement FULLPROF
_diffrn_radiation_probe neutron
_diffrn_radiation_type 'Constant Wavelength Neutron Diffraction'
_diffrn_radiation_wavelength 2.41782
_diffrn_source 'nuclear reactor'
_pd_instr_location ' ?'
_pd_meas_2theta_range_inc 0.10007
_pd_meas_2theta_range_max 154.21970
_pd_meas_2theta_range_min 0.71680
_pd_meas_number_of_points 0
_pd_proc_2theta_range_inc 0.1001
_pd_proc_2theta_range_max 154.0152
_pd_proc_2theta_range_min 0.5123
_pd_proc_ls_pref_orient_corr ' ?'
_pd_proc_ls_prof_R_factor 2.7901
_pd_proc_ls_prof_wR_expected 2.3338
_pd_proc_ls_prof_wR_factor 4.2104
_pd_proc_wavelength 2.417820
_pd_spec_mounting ' ?'
_refine_ls_number_parameters 35
_refine_ls_number_reflns 12
_refine_ls_number_restraints 0
_refine_ls_R_I_factor 10.1581
_cod_data_source_file ic049138zsi20040701_074426_2.cif
_cod_data_source_block -LI3N-[P6/MMM]
_cod_depositor_comments
;
The following automatic conversions were performed:
'_symmetry_cell_setting' value 'Hexagonal' changed to 'hexagonal'
according to '/home/saulius/struct/CIF-dictionaries/cif_core.dic'
dictionary named 'cif_core.dic' version 2.4.1 from 2010-06-29.

Automatic conversion script
Id: cif_fix_enum 1527 2010-12-29 10:47:43Z saulius 
;
_cod_original_cell_volume 45.431(14)
_cod_database_code 4311893
_pd_proc_ls_prof_cr_factor 9.1310
_pd_proc_ls_prof_cwr_factor 9.4380
_pd_proc_ls_prof_chi2 16.3546
_pd_proc_ls_prof_echi2 17.8212

loop_
_symmetry_equiv_pos_as_xyz
x,y,z
x-y,x,z
-y,x-y,z
-x,-y,z
-x+y,-x,z
y,-x+y,z
-y,-x,z
-x,-x+y,z
-x+y,y,z
y,x,z
x,x-y,z
x-y,-y,z
-x,-y,-z
-x+y,-x,-z
y,-x+y,-z
x,y,-z
x-y,x,-z
-y,x-y,-z
y,x,-z
x,x-y,-z
x-y,-y,-z
-y,-x,-z
-x,-x+y,-z
-x+y,y,-z

loop_
_atom_site_label
_atom_site_fract_x
_atom_site_fract_y
_atom_site_fract_z
_atom_site_U_iso_or_equiv
_atom_site_occupancy
_atom_site_adp_type
_atom_site_type_symbol
Li1 0.00000 0.00000 0.50000 0.00000 1.00000 Uiso LI
Li2 0.33330 0.66670 0.00000 0.00000 1.00000 Uiso LI
N1 0.00000 0.00000 0.00000 0.00000 1.00000 Uiso N

loop_
_geom_angle_atom_site_label_1
_geom_angle_atom_site_label_2
_geom_angle_atom_site_label_3
_geom_angle_site_symmetry_1
_geom_angle_site_symmetry_2
_geom_angle_site_symmetry_3
_geom_angle
_geom_angle_publ_flag
? ? ? ? ? ? ? ?

loop_
_geom_bond_atom_site_label_1
_geom_bond_atom_site_label_2
_geom_bond_site_symmetry_1
_geom_bond_site_symmetry_2
_geom_bond_distance
_geom_bond_publ_flag
? ? ? ? ? ?

loop_
_geom_contact_atom_site_label_1
_geom_contact_atom_site_label_2
_geom_contact_distance
_geom_contact_site_symmetry_1
_geom_contact_site_symmetry_2
_geom_contact_publ_flag
? ? ? ? ? ?

loop_
_geom_hbond_atom_site_label_D
_geom_hbond_atom_site_label_H
_geom_hbond_atom_site_label_A
_geom_hbond_site_symmetry_D
_geom_hbond_site_symmetry_H
_geom_hbond_site_symmetry_A
_geom_hbond_distance_DH
_geom_hbond_distance_HA
_geom_hbond_distance_DA
_geom_hbond_angle_DHA
_geom_hbond_publ_flag
? ? ? ? ? ? ? ? ? ? ?

loop_
_geom_torsion_atom_site_label_1
_geom_torsion_atom_site_label_2
_geom_torsion_atom_site_label_3
_geom_torsion_atom_site_label_4
_geom_torsion_site_symmetry_1
_geom_torsion_site_symmetry_2
_geom_torsion_site_symmetry_3
_geom_torsion_site_symmetry_4
_geom_torsion
_geom_torsion_publ_flag
? ? ? ? ? ? ? ? ? ?
